data_7100555
loop_
_publ_author_name
'Ekkehardt Hahn'
'Volker Langenhahn'
'Tania Pape'

_publ_section_title
;
Template synthesis of tungsten complexes with
saturated N-heterocyclic carbene ligands
;
_journal_name_full 'Chemical Communications'
_journal_paper_doi 10.1039/b510996e
_journal_year 2005
_chemical_formula_sum 'C14 H14 N2 O5 W'
_chemical_formula_weight 474.12
_space_group_IT_number 14
_symmetry_cell_setting monoclinic
_symmetry_space_group_name_Hall '-P 2yn'
_symmetry_space_group_name_H-M 'P 1 21/n 1'
_cell_angle_alpha 90.00
_cell_angle_beta 105.519(8)
_cell_angle_gamma 90.00
_cell_formula_units_Z 4
_cell_length_a 11.181(5)
_cell_length_b 10.629(5)
_cell_length_c 13.731(6)
_cell_measurement_temperature 153(2)
_cell_volume 1572.3(12)
_diffrn_ambient_temperature 153(2)
_exptl_crystal_density_diffrn 2.003
_cod_original_sg_symbol_H-M 'P 21/n'
_cod_database_code 7100555

loop_
_symmetry_equiv_pos_as_xyz
'x, y, z'
'-x+1/2, y+1/2, -z+1/2'
'-x, -y, -z'
'x-1/2, -y-1/2, z-1/2'

loop_
_atom_site_label
_atom_site_type_symbol
_atom_site_fract_x
_atom_site_fract_y
_atom_site_fract_z
_atom_site_U_iso_or_equiv
_atom_site_adp_type
_atom_site_occupancy
_atom_site_symmetry_multiplicity
_atom_site_calc_flag
_atom_site_refinement_flags
_atom_site_disorder_assembly
_atom_site_disorder_group
W W 0.804091(10) 0.810451(9) 0.045510(8) 0.01550(5) Uani 1 1 d . . .
C1 C 0.8155(3) 0.5982(3) 0.0346(2) 0.0157(5) Uani 1 1 d . . .
N1 N 0.8885(2) 0.5203(2) 0.10453(19) 0.0195(5) Uani 1 1 d . . .
C2 C 0.8858(3) 0.3896(3) 0.0679(2) 0.0230(6) Uani 1 1 d . . .
H2A H 0.8810 0.3286 0.1212 0.028 Uiso 1 1 calc R . .
H2B H 0.9596 0.3706 0.0436 0.028 Uiso 1 1 calc R . .
C3 C 0.7686(3) 0.3886(2) -0.0178(2) 0.0223(6) Uani 1 1 d . . .
H3A H 0.7797 0.3404 -0.0765 0.027 Uiso 1 1 calc R . .
H3B H 0.6979 0.3529 0.0038 0.027 Uiso 1 1 calc R . .
N2 N 0.7506(2) 0.5248(2) -0.04135(18) 0.0187(5) Uani 1 1 d . . .
C4 C 0.9912(3) 0.5554(3) 0.1887(2) 0.0244(6) Uani 1 1 d . . .
H4A H 0.9832 0.6452 0.2051 0.029 Uiso 1 1 calc R . .
H4B H 1.0698 0.5450 0.1693 0.029 Uiso 1 1 calc R . .
C5 C 0.9960(3) 0.4776(3) 0.2800(2) 0.0251(6) Uani 1 1 d . . .
H5 H 0.9279 0.4814 0.3090 0.030 Uiso 1 1 calc R . .
C6 C 1.0900(4) 0.4039(3) 0.3223(3) 0.0350(8) Uani 1 1 d . . .
H6A H 1.1591 0.3984 0.2947 0.042 Uiso 1 1 calc R . .
H6B H 1.0886 0.3561 0.3805 0.042 Uiso 1 1 calc R . .
C7 C 0.6548(3) 0.5604(3) -0.1306(2) 0.0208(6) Uani 1 1 d . . .
H7A H 0.6709 0.5186 -0.1903 0.025 Uiso 1 1 calc R . .
H7B H 0.6585 0.6524 -0.1405 0.025 Uiso 1 1 calc R . .
C8 C 0.5275(3) 0.5258(3) -0.1242(2) 0.0247(6) Uani 1 1 d . . .
H8 H 0.4960 0.5671 -0.0748 0.030 Uiso 1 1 calc R . .
C9 C 0.4564(4) 0.4420(3) -0.1824(3) 0.0394(9) Uani 1 1 d . . .
H9A H 0.4851 0.3990 -0.2325 0.047 Uiso 1 1 calc R . .
H9B H 0.3763 0.4243 -0.1744 0.047 Uiso 1 1 calc R . .
C10 C 0.7904(3) 0.7904(3) 0.1902(3) 0.0218(6) Uani 1 1 d . . .
C11 C 0.9905(3) 0.8344(3) 0.0954(3) 0.0229(6) Uani 1 1 d . . .
C12 C 0.8162(4) 0.8299(3) -0.0981(3) 0.0249(7) Uani 1 1 d . . .
C13 C 0.6158(3) 0.8109(2) -0.0034(3) 0.0230(7) Uani 1 1 d . . .
C14 C 0.7939(3) 0.9976(3) 0.0576(2) 0.0233(6) Uani 1 1 d . . .
O10 O 0.7820(3) 0.7809(3) 0.2707(2) 0.0380(6) Uani 1 1 d . . .
O11 O 1.0944(2) 0.8562(3) 0.1237(2) 0.0372(6) Uani 1 1 d . . .
O12 O 0.8222(3) 0.8429(3) -0.1799(2) 0.0431(7) Uani 1 1 d . . .
O13 O 0.5096(3) 0.8187(2) -0.0306(3) 0.0406(7) Uani 1 1 d . . .
O14 O 0.7891(3) 1.1051(2) 0.0652(2) 0.0364(6) Uani 1 1 d . . .

loop_
_atom_site_aniso_label
_atom_site_aniso_U_11
_atom_site_aniso_U_22
_atom_site_aniso_U_33
_atom_site_aniso_U_23
_atom_site_aniso_U_13
_atom_site_aniso_U_12
W 0.01811(8) 0.01101(7) 0.01762(7) 0.00005(4) 0.00520(5) -0.00079(4)
C1 0.0173(13) 0.0131(12) 0.0188(13) 0.0029(9) 0.0085(11) -0.0029(9)
N1 0.0183(12) 0.0129(10) 0.0236(12) -0.0006(9) -0.0008(10) 0.0003(9)
C2 0.0242(15) 0.0137(11) 0.0292(16) 0.0003(11) 0.0037(13) 0.0010(11)
C3 0.0254(15) 0.0119(11) 0.0293(15) -0.0042(11) 0.0067(13) -0.0007(11)
N2 0.0230(13) 0.0128(10) 0.0195(11) -0.0006(8) 0.0046(10) 0.0005(9)
C4 0.0219(14) 0.0208(13) 0.0256(14) 0.0024(12) -0.0024(12) -0.0011(12)
C5 0.0220(15) 0.0281(14) 0.0239(15) -0.0021(12) 0.0040(12) -0.0026(12)
C6 0.037(2) 0.0339(18) 0.0284(17) 0.0098(14) -0.0007(15) 0.0018(15)
C7 0.0251(15) 0.0193(12) 0.0178(12) -0.0020(11) 0.0054(11) -0.0023(12)
C8 0.0224(15) 0.0233(14) 0.0283(16) 0.0025(12) 0.0067(13) 0.0009(12)
C9 0.0301(18) 0.0329(18) 0.048(2) 0.0013(16) -0.0010(16) -0.0068(15)
C10 0.0205(15) 0.0195(13) 0.0256(15) -0.0036(11) 0.0065(12) -0.0069(11)
C11 0.0260(17) 0.0190(12) 0.0260(15) -0.0050(11) 0.0112(13) -0.0013(12)
C12 0.0331(19) 0.0152(12) 0.0285(17) -0.0013(11) 0.0117(14) -0.0029(12)
C13 0.0240(17) 0.0196(14) 0.0256(16) -0.0024(11) 0.0071(13) 0.0006(11)
C14 0.0272(17) 0.0208(14) 0.0229(15) -0.0004(11) 0.0083(13) -0.0009(11)
O10 0.0440(16) 0.0478(14) 0.0249(12) 0.0005(11) 0.0140(12) -0.0105(13)
O11 0.0219(13) 0.0401(14) 0.0488(16) -0.0084(12) 0.0082(11) -0.0077(11)
O12 0.072(2) 0.0336(12) 0.0303(14) 0.0054(11) 0.0256(14) -0.0051(14)
O13 0.0250(14) 0.0435(16) 0.0508(18) -0.0022(12) 0.0058(13) 0.0032(11)
O14 0.0519(17) 0.0148(10) 0.0399(14) -0.0024(9) 0.0079(13) 0.0049(10)

loop_
_geom_bond_atom_site_label_1
_geom_bond_atom_site_label_2
_geom_bond_distance
_geom_bond_site_symmetry_2
_geom_bond_publ_flag
W C14 2.002(3) . ?
W C12 2.023(4) . ?
W C11 2.029(4) . ?
W C13 2.031(4) . ?
W C10 2.044(4) . ?
W C1 2.266(3) . ?
C1 N2 1.349(4) . ?
C1 N1 1.362(4) . ?
N1 C4 1.444(4) . ?
N1 C2 1.475(4) . ?
C2 C3 1.508(4) . ?
C3 N2 1.485(3) . ?
N2 C7 1.446(4) . ?
C4 C5 1.490(4) . ?
C5 C6 1.314(5) . ?
C7 C8 1.495(4) . ?
C8 C9 1.313(5) . ?
C10 O10 1.138(4) . ?
C11 O11 1.145(4) . ?
C12 O12 1.151(4) . ?
C13 O13 1.149(4) . ?
C14 O14 1.150(4) . ?
